data_7212332
loop_
_publ_author_name
'De Montigny, Frederic'
'Bast, Radovan'
'Gomes, Andre Severo Pereira'
'Pilet, Guillaume'
'Vanthuyne, Nicolas'
'Roussel, Christian'
'Guy, Laure'
'Schwerdtfeger, Peter'
'Saue, Trond'
'Crassous, Jeanne'

_publ_section_title
;
 Chiral oxorhenium(V) complexes as candidates for the experimental
 observation of molecular parity violation: a structural, synthetic and
 theoretical study.
;
_journal_issue 31
_journal_name_full 'Physical chemistry chemical physics : PCCP'
_journal_page_first 8792
_journal_page_last 8803
_journal_paper_doi 10.1039/b925050f
_journal_volume 12
_journal_year 2010
_chemical_absolute_configuration ad
_chemical_formula_moiety 'C6 H12 I1 O1 Re1 S3'
_chemical_formula_sum 'C6 H12 I O Re S3'
_chemical_formula_weight 509.46
_space_group_IT_number 19
_symmetry_cell_setting orthorhombic
_symmetry_space_group_name_Hall 'P 2ac 2ab'
_symmetry_space_group_name_H-M 'P 21 21 21'
_atom_sites_solution_hydrogens geom
_atom_sites_solution_primary direct
_audit_creation_date 10-03-15
_audit_creation_method CRYSTALS_ver_12.86
_cell_angle_alpha 90
_cell_angle_beta 90
_cell_angle_gamma 90
_cell_formula_units_Z 4
_cell_length_a 8.9219(2)
_cell_length_b 10.0914(2)
_cell_length_c 13.6763(3)
_cell_measurement_reflns_used 1713
_cell_measurement_temperature 293
_cell_measurement_theta_max 28
_cell_measurement_theta_min 1
_cell_volume 1231.34(5)
_computing_cell_refinement 'DENZO/SCALEPACK (Otwinowski & Minor, 1997)'
_computing_data_collection 'COLLECT (Nonius, 1997-2001).'
_computing_data_reduction 'DENZO/SCALEPACK (Otwinowski & Minor, 1997)'
_computing_molecular_graphics 'CAMERON (Watkin et al., 1996)'
_computing_publication_material 'CRYSTALS (Betteridge et al., 2003)'
_computing_structure_refinement 'CRYSTALS (Betteridge et al., 2003)'
_computing_structure_solution 'SIR97 (Altomare et al., 1999)'
_diffrn_ambient_temperature 293
_diffrn_measured_fraction_theta_full 0.998
_diffrn_measured_fraction_theta_max 0.998
_diffrn_measurement_device 'Nonius KappaCCD'
_diffrn_measurement_device_type Area
_diffrn_measurement_method \w/2\q
_diffrn_radiation_monochromator graphite
_diffrn_radiation_type 'Mo K\a'
_diffrn_radiation_wavelength 0.71073
_diffrn_reflns_av_R_equivalents 0.060
_diffrn_reflns_limit_h_max 11
_diffrn_reflns_limit_h_min -11
_diffrn_reflns_limit_k_max 13
_diffrn_reflns_limit_k_min -13
_diffrn_reflns_limit_l_max 17
_diffrn_reflns_limit_l_min -17
_diffrn_reflns_number 2958
_diffrn_reflns_theta_full 27.904
_diffrn_reflns_theta_max 27.904
_diffrn_reflns_theta_min 2.508
_diffrn_standards_number 0
_exptl_absorpt_coefficient_mu 12.843
_exptl_absorpt_correction_T_max 0.41
_exptl_absorpt_correction_T_min 0.30
_exptl_absorpt_correction_type analytical
_exptl_absorpt_process_details
;
Analytical Absorption (De Meulenaer & Tompa, 1965)
;
_exptl_crystal_colour green
_exptl_crystal_density_diffrn 2.748
_exptl_crystal_density_method 'not measured'
_exptl_crystal_description needle
_exptl_crystal_F_000 928
_exptl_crystal_size_max 0.98
_exptl_crystal_size_mid 0.09
_exptl_crystal_size_min 0.07
_refine_diff_density_max 1.22
_refine_diff_density_min -1.18
_refine_ls_abs_structure_details 'Flack (1983), 1236 Friedel-pairs'
_refine_ls_abs_structure_Flack 0.026(17)
_refine_ls_extinction_coef 22(2)
_refine_ls_extinction_method 'Larson (1970), Equation 22'
_refine_ls_goodness_of_fit_ref 1.0952
_refine_ls_hydrogen_treatment constr
_refine_ls_matrix_type full
_refine_ls_number_parameters 111
_refine_ls_number_reflns 2236
_refine_ls_number_restraints 0
_refine_ls_R_factor_all 0.0453
_refine_ls_R_factor_gt 0.0339
_refine_ls_shift/su_max 0.000306
_refine_ls_structure_factor_coef F
_refine_ls_weighting_details
;
Method, part 1, Chebychev polynomial, (Watkin, 1994, Prince, 1982)
[weight] = 1.0/[A~0~*T~0~(x)+A~1~*T~1~(x) ... +A~n-1~]*T~n-1~(x)]
where A~i~ are the Chebychev coefficients listed below and x= Fcalc/Fmax
Method = Robust Weighting (Prince, 1982)
W = [weight] * [1-(deltaF/6*sigmaF)^2^]^2^
A~i~ are:
0.258 0.121 0.552E-01
;
_refine_ls_weighting_scheme calc
_refine_ls_wR_factor_all 0.0528
_refine_ls_wR_factor_gt 0.0363
_refine_ls_wR_factor_ref 0.0342
_reflns_limit_h_max 11
_reflns_limit_h_min -11
_reflns_limit_k_max 13
_reflns_limit_k_min 0
_reflns_limit_l_max 17
_reflns_limit_l_min 0
_reflns_number_gt 2389
_reflns_number_total 2936
_reflns_threshold_expression I>2.0\s(I)
_oxford_diffrn_Wilson_B_factor 0.00
_oxford_diffrn_Wilson_scale 0.00
_oxford_refine_ls_r_factor_ref 0.0314
_oxford_refine_ls_scale 0.1192(3)
_oxford_reflns_number_all 2927
_oxford_reflns_threshold_expression_ref I>3.0\s(I)
_cod_duplicate_entry 7212329
_cod_data_source_file b925050f.txt
_cod_data_source_block 4
_cod_depositor_comments
;
The following automatic conversions were performed:

'_symmetry_cell_setting' value 'Orthorhombic' changed to
'orthorhombic' according to
/home/saulius/struct/CIF-dictionaries/cif_core.dic dictionary named
'cif_core.dic' version 2.4.2 from 2011-04-26.

Automatic conversion script
Id: cif_fix_values 1891 2012-01-12 08:04:46Z andrius 
;
_cod_original_sg_symbol_H-M 'P 21 21 21 '
_cod_original_formula_sum 'C6 H12 I1 O1 Re1 S3'
_cod_database_code 7212332

loop_
_symmetry_equiv_pos_as_xyz
x,y,z
x+1/2,-y+1/2,-z
-x,y+1/2,-z+1/2
-x+1/2,-y,z+1/2

loop_
_atom_site_label
_atom_site_type_symbol
_atom_site_fract_x
_atom_site_fract_y
_atom_site_fract_z
_atom_site_U_iso_or_equiv
_atom_site_occupancy
_atom_site_adp_type
_atom_site_refinement_flags_posn
Re1 Re 0.33019(3) 0.19807(3) 0.75175(4) 0.0382 1.0000 Uani .
O1 O 0.2458(8) 0.3442(7) 0.7312(6) 0.0603 1.0000 Uani .
I1 I 0.09663(6) 0.02792(7) 0.75301(9) 0.0648 1.0000 Uani .
S2 S 0.5812(2) 0.2615(2) 0.7620(2) 0.0422 1.0000 Uani .
S3 S 0.4043(3) 0.0824(3) 0.61709(17) 0.0413 1.0000 Uani .
S4 S 0.3586(4) 0.1382(3) 0.9119(2) 0.0591 1.0000 Uani .
C3 C 0.5387(15) 0.2094(15) 0.9531(7) 0.0632 1.0000 Uani .
C4 C 0.6544(14) 0.1953(15) 0.8771(8) 0.0627 1.0000 Uani .
C5 C 0.6839(11) 0.1682(11) 0.6724(8) 0.0469 1.0000 Uani .
C6 C 0.5915(11) 0.1501(10) 0.5797(7) 0.0396 1.0000 Uani .
C7 C 0.6634(12) 0.0485(12) 0.5141(8) 0.0545 1.0000 Uani .
C8 C 0.5688(14) 0.2798(13) 0.5253(8) 0.0592 1.0000 Uani .
H131 H 0.5035 0.2662 0.4676 0.0697 1.0000 Uiso R
H132 H 0.5160 0.3473 0.5707 0.0697 1.0000 Uiso R
H133 H 0.6662 0.3197 0.5055 0.0697 1.0000 Uiso R
H101 H 0.6012 0.0381 0.4537 0.0629 1.0000 Uiso R
H102 H 0.7669 0.0780 0.4950 0.0629 1.0000 Uiso R
H103 H 0.6702 -0.0386 0.5487 0.0629 1.0000 Uiso R
H71 H 0.7520 0.2472 0.8910 0.0771 1.0000 Uiso R
H72 H 0.6852 0.1010 0.8642 0.0771 1.0000 Uiso R
H111 H 0.5743 0.1655 1.0141 0.0679 1.0000 Uiso R
H112 H 0.5251 0.3082 0.9679 0.0679 1.0000 Uiso R
H41 H 0.7795 0.2166 0.6564 0.0570 1.0000 Uiso R
H42 H 0.7103 0.0791 0.7004 0.0570 1.0000 Uiso R

loop_
_atom_site_aniso_label
_atom_site_aniso_U_11
_atom_site_aniso_U_22
_atom_site_aniso_U_33
_atom_site_aniso_U_23
_atom_site_aniso_U_13
_atom_site_aniso_U_12
Re1 0.03194(15) 0.04221(17) 0.04044(17) 0.0034(3) 0.0024(3) 0.00851(12)
I1 0.0354(3) 0.0784(4) 0.0805(5) 0.0112(7) 0.0098(5) -0.0064(3)
O1 0.044(4) 0.052(3) 0.085(6) 0.016(4) -0.005(4) 0.020(3)
S3 0.0354(11) 0.0462(12) 0.0423(11) -0.0034(10) 0.0022(9) -0.0042(10)
S2 0.0385(10) 0.0428(10) 0.0452(14) -0.0070(11) -0.0051(11) 0.0030(8)
S4 0.0661(19) 0.0697(18) 0.0413(13) 0.0094(13) 0.0070(12) 0.0106(15)
C7 0.043(5) 0.063(6) 0.058(6) -0.015(5) 0.012(5) -0.008(5)
C8 0.056(7) 0.070(8) 0.052(6) 0.010(5) 0.015(5) -0.009(6)
C6 0.032(5) 0.050(5) 0.037(4) 0.003(4) 0.007(4) -0.007(4)
C5 0.030(5) 0.050(6) 0.061(6) -0.004(5) 0.005(4) -0.005(4)
C4 0.055(7) 0.086(8) 0.048(5) 0.005(6) -0.019(6) 0.019(7)
C3 0.079(9) 0.078(8) 0.033(5) 0.004(5) -0.006(5) 0.012(8)

loop_
_atom_type_symbol
_atom_type_scat_dispersion_real
_atom_type_scat_dispersion_imag
_atom_type_scat_Cromer_Mann_a1
_atom_type_scat_Cromer_Mann_b1
_atom_type_scat_Cromer_Mann_a2
_atom_type_scat_Cromer_Mann_b2
_atom_type_scat_Cromer_Mann_a3
_atom_type_scat_Cromer_Mann_b3
_atom_type_scat_Cromer_Mann_a4
_atom_type_scat_Cromer_Mann_b4
_atom_type_scat_Cromer_Mann_c
_atom_type_scat_source
C 0.0033 0.0016 2.3100 20.8439 1.0200 10.2075 1.5886 0.5687 0.8650 51.6512 0.2156 'International Tables Vol C 4.2.6.8 and 6.1.1.4'
H 0.0000 0.0000 0.4930 10.5109 0.3229 26.1257 0.1402 3.1424 0.0408 57.7998 0.0030 'International Tables Vol C 4.2.6.8 and 6.1.1.4'
O 0.0106 0.0060 3.0485 13.2771 2.2868 5.7011 1.5463 0.3239 0.8670 32.9089 0.2508 'International Tables Vol C 4.2.6.8 and 6.1.1.4'
S 0.1246 0.1234 6.9053 1.4679 5.2034 22.2151 1.4379 0.2536 1.5863 56.1720 0.8669 'International Tables Vol C 4.2.6.8 and 6.1.1.4'
I -0.4742 1.8119 20.1472 4.3470 18.9949 0.3814 7.5138 27.7660 2.2735 66.8776 4.0712 'International Tables Vol C 4.2.6.8 and 6.1.1.4'
Re -1.0185 7.2310 28.7621 1.6719 15.7189 9.0923 14.5564 0.3505 5.4417 52.0861 10.4720 'International Tables Vol C 4.2.6.8 and 6.1.1.4'

loop_
_geom_angle_atom_site_label_1
_geom_angle_atom_site_label_2
_geom_angle_atom_site_label_3
_geom_angle
_geom_angle_publ_flag
I1 Re1 O1 102.3(3) yes
I1 Re1 S3 84.46(6) yes
O1 Re1 S3 116.4(3) yes
I1 Re1 S2 156.18(6) yes
O1 Re1 S2 101.5(3) yes
S3 Re1 S2 84.86(9) yes
I1 Re1 S4 84.92(9) yes
O1 Re1 S4 116.2(3) yes
S3 Re1 S4 127.38(12) yes
S2 Re1 S4 84.76(11) yes
Re1 S3 C6 107.0(3) yes
Re1 S2 C5 107.7(3) yes
Re1 S2 C4 107.1(5) yes
C5 S2 C4 102.3(6) yes
Re1 S4 C3 106.6(4) yes
C6 C7 H101 109.1 no
C6 C7 H102 110.1 no
H101 C7 H102 109.0 no
C6 C7 H103 110.0 no
H101 C7 H103 109.4 no
H102 C7 H103 109.1 no
C6 C8 H131 110.5 no
C6 C8 H132 109.6 no
H131 C8 H132 107.4 no
C6 C8 H133 111.5 no
H131 C8 H133 110.7 no
H132 C8 H133 107.1 no
S3 C6 C8 109.2(7) yes
S3 C6 C7 107.1(7) yes
C8 C6 C7 110.6(8) yes
S3 C6 C5 107.3(6) yes
C8 C6 C5 112.1(9) yes
C7 C6 C5 110.3(9) yes
C6 C5 S2 110.8(7) yes
C6 C5 H41 109.5 no
S2 C5 H41 109.1 no
C6 C5 H42 109.7 no
S2 C5 H42 109.2 no
H41 C5 H42 108.5 no
S2 C4 C3 108.8(8) yes
S2 C4 H71 105.9 no
C3 C4 H71 114.4 no
S2 C4 H72 106.9 no
C3 C4 H72 114.0 no
H71 C4 H72 106.3 no
S4 C3 C4 110.9(9) yes
S4 C3 H111 111.1 no
C4 C3 H111 109.0 no
S4 C3 H112 109.5 no
C4 C3 H112 108.4 no
H111 C3 H112 107.8 no

loop_
_geom_bond_atom_site_label_1
_geom_bond_atom_site_label_2
_geom_bond_distance
_geom_bond_publ_flag
Re1 I1 2.7001(7) yes
Re1 O1 1.679(6) yes
Re1 S3 2.278(2) yes
Re1 S2 2.334(2) yes
Re1 S4 2.286(3) yes
S3 C6 1.876(9) yes
S2 C5 1.796(10) yes
S2 C4 1.831(11) yes
S4 C3 1.848(14) yes
C7 C6 1.506(13) yes
C7 H101 1.001 no
C7 H102 1.005 no
C7 H103 1.000 no
C8 C6 1.519(15) yes
C8 H131 0.991 no
C8 H132 1.035 no
C8 H133 0.995 no
C6 C5 1.524(14) yes
C5 H41 1.007 no
C5 H42 1.005 no
C4 C3 1.471(16) yes
C4 H71 1.034 no
C4 H72 1.007 no
C3 H111 0.996 no
C3 H112 1.025 no

loop_
_geom_hbond_atom_site_label_D
_geom_hbond_atom_site_label_H
_geom_hbond_atom_site_label_A
_geom_hbond_site_symmetry_A
_geom_hbond_angle_DHA
_geom_hbond_distance_DH
_geom_hbond_distance_HA
_geom_hbond_distance_DA
_geom_hbond_publ_flag
C5 H42 O1 3_646 175 1.00 2.58 3.581(16) yes
